data_1535296
loop_
_publ_author_name
'Sykora, R.E.'
'McDaniel, S.M.'
'Albrecht-Schmitt, T.E.'

_publ_section_title
;
 Hydrothermal synthesis and structure of K6 ((U O2)4 (Cr O4)7) . 6H2 O: a
 layered uranyl chromate with a new uranyl sheet topology
;
_journal_name_full 'Journal of Solid State Chemistry'
_journal_page_first 1431
_journal_page_last 1436
_journal_volume 177
_journal_year 2004
_chemical_formula_sum 'Cr7 H12 K6 O42 U4'
_chemical_name_systematic 'K6 ((U O2)4 (Cr O4)7) (H2 O)6'
_space_group_IT_number 18
_symmetry_space_group_name_Hall 'P 2 2ab'
_symmetry_space_group_name_H-M 'P 21 21 2'
_cell_angle_alpha 90
_cell_angle_beta 90
_cell_angle_gamma 90
_cell_formula_units_Z 2
_cell_length_a 10.9583
_cell_length_b 22.5819
_cell_length_c 7.9552
_cell_volume 1968.588
_citation_journal_id_ASTM JSSCBI
_cod_data_source_file Sykora_JSSCBI_2004_1208.cif
_cod_data_source_block H12Cr7K6O42U4
_cod_original_formula_sum 'H12 Cr7 K6 O42 U4'
_cod_database_code 1535296

loop_
_symmetry_equiv_pos_as_xyz
x,y,z
-x,-y,z
x+1/2,-y+1/2,-z
-x+1/2,y+1/2,-z

loop_
_atom_site_label
_atom_site_type_symbol
_atom_site_fract_x
_atom_site_fract_y
_atom_site_fract_z
_atom_site_occupancy
_atom_site_U_iso_or_equiv
O21 O-2 0.2078 0.16813 0.045 1 0.0
Cr1 Cr+6 -0.5 0.5 -0.40494 1 0.0
U2 U+6 -0.249599 0.503537 -0.7289 1 0.0
Cr2 Cr+6 0.29409 0.32251 -0.67609 1 0.0
O10 O-2 -0.4168 0.3239 -0.4477 1 0.0
U1 U+6 -0.018403 0.260824 -0.63154 1 0.0
O9 O-2 -0.2079 0.37835 -0.3862 1 0.0
O19 O-2 0.1655 0.50417 -0.2221 1 0.0
O11 O-2 0.0974 0.44896 -0.8987 1 0.0
O16 O-2 0.0174 0.29169 -0.431 1 0.0
O5 O-2 0.4056 0.3118 -0.8019 1 0.0
O18 O-2 -0.1328 0.49387 -0.5737 1 0.0
Cr4 Cr+6 -0.01471 0.4004 -0.8958 1 0.0
Cr3 Cr+6 -0.29389 0.35442 -0.53318 1 0.0
O15 O-2 -0.0542 0.23118 -0.833 1 0.0
O14 O-2 -0.0041 0.35806 -1.0575 1 0.0
O20 O-2 0.271 0.38618 -0.2097 1 0.0
O2 O-2 -0.4524 0.44709 -0.2891 1 0.0
O7 O-2 -0.3316 0.40966 -0.6642 1 0.0
O3 O-2 0.2505 0.39237 -0.6792 1 0.0
O4 O-2 0.178 0.27854 -0.7343 1 0.0
O12 O-2 -0.1513 0.43441 -0.9063 1 0.0
K1 K+1 0.00184 0.10418 -0.00287 1 0.0
O8 O-2 -0.2183 0.30319 -0.6411 1 0.0
K2 K+1 0.16567 0.27183 -0.1231 1 0.0
O17 O-2 -0.3612 0.51141 -0.8905 1 0.0
O1 O-2 -0.3839 0.52419 -0.5248 1 0.0
O13 O-2 -0.0091 0.3615 -0.7211 1 0.0
K3 K+1 0.02891 0.41547 -0.38276 1 0.0
O6 O-2 0.3376 0.30555 -0.4818 1 0.0
